data_7152970
loop_
_publ_author_name
'Yang, Dingqiao'
'Xia, Jiuyun'
'Long, Yuhua'
'Zeng, Zhongyi'
'Zuo, Xiongjun'
'Wang, Sanyong'
'Li, Chunrong'

_publ_section_title
;
 Iridium-catalyzed asymmetric ring-opening of azabicyclic alkenes with
 alcohols.
;
_journal_issue 29
_journal_name_full 'Organic &amp; biomolecular chemistry'
_journal_page_first 4871
_journal_page_last 4881
_journal_paper_doi 10.1039/c3ob40891d
_journal_volume 11
_journal_year 2013
_chemical_formula_moiety 'C20 H25 N O3 S'
_chemical_formula_sum 'C20 H25 N O3 S'
_chemical_formula_weight 359.47
_chemical_name_systematic
;
?
;
_space_group_IT_number 14
_symmetry_cell_setting monoclinic
_symmetry_space_group_name_Hall '-P 2ybc'
_symmetry_space_group_name_H-M 'P 1 21/c 1'
_atom_sites_solution_hydrogens geom
_atom_sites_solution_primary direct
_atom_sites_solution_secondary difmap
_audit_creation_method SHELXL-97
_cell_angle_alpha 90.00
_cell_angle_beta 96.029(8)
_cell_angle_gamma 90.00
_cell_formula_units_Z 4
_cell_length_a 9.807(5)
_cell_length_b 13.026(6)
_cell_length_c 14.561(7)
_cell_measurement_reflns_used 345
_cell_measurement_temperature 293(2)
_cell_measurement_theta_max 2.61
_cell_measurement_theta_min 2.61
_cell_volume 1849.8(16)
_computing_cell_refinement 'Bruker SMART'
_computing_data_collection 'Bruker SMART'
_computing_data_reduction 'Bruker SMART'
_computing_molecular_graphics 'Bruker SHELXTL'
_computing_publication_material 'Bruker SHELXTL'
_computing_structure_refinement 'SHELXL-97 (Sheldrick, 1997)'
_computing_structure_solution 'SHELXS-97 (Sheldrick, 1990)'
_diffrn_ambient_temperature 293(2)
_diffrn_measured_fraction_theta_full 0.989
_diffrn_measured_fraction_theta_max 0.989
_diffrn_measurement_device_type 'CCD area detector'
_diffrn_measurement_method 'phi and omega scans'
_diffrn_radiation_monochromator graphite
_diffrn_radiation_source 'fine-focus sealed tube'
_diffrn_radiation_type MoK\a
_diffrn_radiation_wavelength 0.71073
_diffrn_reflns_av_R_equivalents 0.1478
_diffrn_reflns_av_sigmaI/netI 0.2261
_diffrn_reflns_limit_h_max 11
_diffrn_reflns_limit_h_min -10
_diffrn_reflns_limit_k_max 15
_diffrn_reflns_limit_k_min -15
_diffrn_reflns_limit_l_max 17
_diffrn_reflns_limit_l_min -17
_diffrn_reflns_number 9163
_diffrn_reflns_theta_full 25.00
_diffrn_reflns_theta_max 25.00
_diffrn_reflns_theta_min 2.10
_exptl_absorpt_coefficient_mu 0.193
_exptl_absorpt_correction_type none
_exptl_crystal_density_diffrn 1.291
_exptl_crystal_density_meas 1.30
_exptl_crystal_density_method 'not measured'
_exptl_crystal_F_000 768
_exptl_crystal_size_max 0.20
_exptl_crystal_size_mid 0.18
_exptl_crystal_size_min 0.16
_refine_diff_density_max 0.373
_refine_diff_density_min -0.392
_refine_diff_density_rms 0.058
_refine_ls_extinction_method none
_refine_ls_goodness_of_fit_ref 1.003
_refine_ls_hydrogen_treatment constr
_refine_ls_matrix_type full
_refine_ls_number_parameters 229
_refine_ls_number_reflns 3223
_refine_ls_number_restraints 135
_refine_ls_restrained_S_all 1.071
_refine_ls_R_factor_all 0.2585
_refine_ls_R_factor_gt 0.0813
_refine_ls_shift/su_max 0.000
_refine_ls_shift/su_mean 0.000
_refine_ls_structure_factor_coef Fsqd
_refine_ls_weighting_details 'calc w=1/[\s^2^(Fo^2^)+(0.0050P)^2^+0.0100P] where P=(Fo^2^+2Fc^2^)/3'
_refine_ls_weighting_scheme calc
_refine_ls_wR_factor_gt 0.1339
_refine_ls_wR_factor_ref 0.1580
_reflns_number_gt 974
_reflns_number_total 3223
_reflns_threshold_expression >2sigma(I)
_cod_data_source_file c3ob40891d.txt
_cod_data_source_block 1
_cod_depositor_comments
;
The following automatic conversions were performed:

'_symmetry_cell_setting' value 'Monoclinic' changed to 'monoclinic'
according to /home/saulius/struct/CIF-dictionaries/cif_core.dic
dictionary named 'cif_core.dic' version 2.4.2 from 2011-04-26.

Automatic conversion script
Id: cif_fix_values 1891 2012-01-12 08:04:46Z andrius 
;
_cod_original_sg_symbol_H-M P21/c
_cod_database_code 7152970

loop_
_symmetry_equiv_pos_as_xyz
'x, y, z'
'-x, y+1/2, -z+1/2'
'-x, -y, -z'
'x, -y-1/2, z-1/2'

loop_
_atom_site_label
_atom_site_type_symbol
_atom_site_fract_x
_atom_site_fract_y
_atom_site_fract_z
_atom_site_U_iso_or_equiv
_atom_site_adp_type
_atom_site_occupancy
_atom_site_symmetry_multiplicity
_atom_site_calc_flag
_atom_site_refinement_flags
S1 S 0.4771(2) 0.35165(15) 0.08248(13) 0.0693(6) Uani 1 1 d .
O4 O 0.1681(5) 0.4748(3) 0.2233(3) 0.0853(16) Uani 1 1 d U
O5 O 0.4463(4) 0.2452(3) 0.0928(3) 0.0852(15) Uani 1 1 d .
O6 O 0.5810(4) 0.3848(3) 0.0132(3) 0.0738(14) Uani 1 1 d .
N2 N 0.3410(5) 0.4093(3) 0.0605(3) 0.0683(16) Uani 1 1 d .
H2C H 0.3425 0.4654 0.0294 0.082 Uiso 1 1 d R
C19 C 0.0066(10) 0.2195(6) -0.1187(6) 0.113(3) Uani 1 1 d U
H19A H -0.0461 0.1824 -0.1640 0.135 Uiso 1 1 calc R
C20 C 0.1453(9) 0.2225(6) -0.1268(5) 0.107(3) Uani 1 1 d U
H20A H 0.1879 0.1905 -0.1732 0.128 Uiso 1 1 calc R
C21 C 0.2077(8) 0.2763(5) -0.0603(5) 0.089(2) Uani 1 1 d U
H21A H 0.3022 0.2848 -0.0579 0.107 Uiso 1 1 calc R
C22 C 0.1344(7) 0.3238(5) 0.0110(4) 0.0629(19) Uani 1 1 d U
C23 C -0.0085(8) 0.3215(5) 0.0201(5) 0.073(2) Uani 1 1 d U
C24 C -0.0686(8) 0.2672(5) -0.0480(5) 0.098(3) Uani 1 1 d U
H24A H -0.1631 0.2585 -0.0518 0.118 Uiso 1 1 calc R
C25 C -0.0846(7) 0.3734(5) 0.0946(5) 0.081(2) Uani 1 1 d U
H25A H -0.1763 0.3571 0.0976 0.097 Uiso 1 1 calc R
C26 C -0.0294(8) 0.4356(5) 0.1505(5) 0.081(2) Uani 1 1 d U
H26A H -0.0745 0.4656 0.1968 0.097 Uiso 1 1 calc R
C27 C 0.1185(8) 0.4586(5) 0.1369(4) 0.073(2) Uani 1 1 d U
H27A H 0.1222 0.5229 0.1023 0.087 Uiso 1 1 calc R
C28 C 0.2011(7) 0.3736(5) 0.0887(4) 0.0641(18) Uani 1 1 d U
H28A H 0.2219 0.3199 0.1352 0.077 Uiso 1 1 calc R
C29 C 0.1340(12) 0.5762(6) 0.2627(6) 0.151(4) Uani 1 1 d U
H29A H 0.0576 0.6103 0.2260 0.181 Uiso 1 1 calc R
C30 C 0.5252(7) 0.3969(5) 0.1886(4) 0.068(2) Uani 1 1 d U
C31 C 0.5852(7) 0.4908(5) 0.1933(5) 0.085(2) Uani 1 1 d U
H31A H 0.5925 0.5298 0.1405 0.102 Uiso 1 1 calc R
C32 C 0.6319(7) 0.5237(6) 0.2742(5) 0.094(2) Uani 1 1 d U
H32A H 0.6718 0.5883 0.2819 0.113 Uiso 1 1 calc R
C33 C 0.6206(8) 0.4598(7) 0.3494(5) 0.088(2) Uani 1 1 d U
C34 C 0.5144(7) 0.3330(5) 0.2627(5) 0.090(2) Uani 1 1 d U
H34A H 0.4756 0.2680 0.2544 0.108 Uiso 1 1 calc R
C35 C 0.5599(8) 0.3657(7) 0.3450(5) 0.107(3) Uani 1 1 d U
H35A H 0.5514 0.3269 0.3977 0.128 Uiso 1 1 calc R
C36 C 0.6782(8) 0.4943(6) 0.4382(4) 0.130(3) Uani 1 1 d U
H36A H 0.6371 0.4574 0.4853 0.195 Uiso 1 1 calc R
H36B H 0.6610 0.5664 0.4442 0.195 Uiso 1 1 calc R
H36C H 0.7753 0.4822 0.4448 0.195 Uiso 1 1 calc R
C39 C 0.2550(12) 0.6302(8) 0.2629(8) 0.226(5) Uani 1 1 d U
H39A H 0.2896 0.6229 0.2040 0.339 Uiso 1 1 calc R
H39B H 0.3210 0.6037 0.3103 0.339 Uiso 1 1 calc R
H39C H 0.2387 0.7014 0.2745 0.339 Uiso 1 1 calc R
C40 C 0.1053(14) 0.5591(7) 0.3622(6) 0.239(5) Uani 1 1 d U
H40A H 0.1870 0.5724 0.4028 0.358 Uiso 1 1 calc R
H40B H 0.0770 0.4893 0.3698 0.358 Uiso 1 1 calc R
H40C H 0.0338 0.6047 0.3769 0.358 Uiso 1 1 calc R

loop_
_atom_site_aniso_label
_atom_site_aniso_U_11
_atom_site_aniso_U_22
_atom_site_aniso_U_33
_atom_site_aniso_U_23
_atom_site_aniso_U_13
_atom_site_aniso_U_12
S1 0.0623(14) 0.0667(14) 0.0740(13) -0.0041(12) -0.0156(11) 0.0046(13)
O4 0.091(4) 0.086(3) 0.070(3) -0.005(3) -0.036(3) 0.013(3)
O5 0.079(4) 0.063(3) 0.104(4) -0.008(3) -0.035(3) 0.006(3)
O6 0.057(3) 0.094(4) 0.068(3) 0.000(3) -0.005(3) 0.006(3)
N2 0.054(4) 0.069(4) 0.076(4) 0.005(3) -0.020(3) 0.013(3)
C19 0.111(6) 0.104(5) 0.111(6) -0.026(4) -0.046(6) -0.005(6)
C20 0.101(6) 0.103(5) 0.106(5) -0.032(4) -0.037(5) 0.003(5)
C21 0.078(5) 0.095(5) 0.087(5) -0.011(4) -0.032(4) -0.007(4)
C22 0.060(4) 0.066(4) 0.058(4) -0.002(3) -0.019(4) -0.001(4)
C23 0.076(5) 0.065(4) 0.071(4) 0.005(3) -0.025(4) 0.000(4)
C24 0.089(6) 0.090(5) 0.106(6) -0.007(4) -0.041(5) -0.005(4)
C25 0.063(5) 0.085(5) 0.089(5) 0.012(4) -0.019(4) 0.004(4)
C26 0.071(5) 0.082(5) 0.085(5) -0.003(4) -0.019(4) 0.011(4)
C27 0.077(5) 0.068(4) 0.065(4) 0.001(4) -0.028(4) 0.015(4)
C28 0.055(4) 0.071(4) 0.062(4) 0.003(3) -0.014(4) 0.015(4)
C29 0.248(11) 0.086(6) 0.100(5) -0.046(5) -0.073(7) -0.034(6)
C30 0.068(5) 0.069(5) 0.060(4) 0.000(4) -0.022(4) 0.012(4)
C31 0.095(5) 0.076(5) 0.076(5) -0.005(4) -0.033(4) 0.017(4)
C32 0.096(5) 0.096(5) 0.081(5) -0.017(4) -0.040(5) 0.010(4)
C33 0.085(5) 0.105(6) 0.066(4) -0.010(5) -0.029(4) 0.023(5)
C34 0.085(5) 0.094(5) 0.085(5) 0.005(4) -0.024(5) -0.019(4)
C35 0.109(6) 0.129(6) 0.075(5) 0.017(5) -0.023(5) -0.006(5)
C36 0.126(8) 0.160(7) 0.088(6) -0.028(5) -0.063(5) 0.029(6)
C39 0.181(10) 0.177(10) 0.309(11) -0.128(9) -0.028(9) 0.003(7)
C40 0.387(13) 0.194(9) 0.133(7) -0.079(8) 0.010(9) -0.040(9)

loop_
_atom_type_symbol
_atom_type_description
_atom_type_scat_dispersion_real
_atom_type_scat_dispersion_imag
_atom_type_scat_source
C C 0.0033 0.0016 'International Tables Vol C Tables 4.2.6.8 and 6.1.1.4'
H H 0.0000 0.0000 'International Tables Vol C Tables 4.2.6.8 and 6.1.1.4'
N N 0.0061 0.0033 'International Tables Vol C Tables 4.2.6.8 and 6.1.1.4'
O O 0.0106 0.0060 'International Tables Vol C Tables 4.2.6.8 and 6.1.1.4'
S S 0.1246 0.1234 'International Tables Vol C Tables 4.2.6.8 and 6.1.1.4'

loop_
_geom_angle_atom_site_label_1
_geom_angle_atom_site_label_2
_geom_angle_atom_site_label_3
_geom_angle
O5 S1 N2 107.9(3)
O5 S1 O6 119.6(3)
N2 S1 O6 109.9(3)
O5 S1 C30 106.7(3)
N2 S1 C30 100.1(3)
O6 S1 C30 110.9(3)
C27 O4 C29 115.8(5)
S1 N2 C28 125.0(4)
S1 N2 H2C 117.5
C28 N2 H2C 117.5
C20 C19 C24 128.4(8)
C20 C19 H19A 115.8
C24 C19 H19A 115.8
C21 C20 C19 110.2(9)
C21 C20 H20A 124.9
C19 C20 H20A 124.9
C20 C21 C22 122.0(8)
C20 C21 H21A 119.0
C22 C21 H21A 119.0
C28 C22 C23 108.4(7)
C28 C22 C21 123.0(7)
C23 C22 C21 128.4(6)
C24 C23 C22 108.1(8)
C24 C23 C25 124.1(8)
C22 C23 C25 127.8(6)
C23 C24 C19 122.8(8)
C23 C24 H24A 118.6
C19 C24 H24A 118.6
C26 C25 C23 122.9(8)
C26 C25 H25A 118.5
C23 C25 H25A 118.5
C25 C26 C27 113.8(8)
C25 C26 H26A 123.1
C27 C26 H26A 123.1
O4 C27 C26 99.7(6)
O4 C27 C28 112.4(5)
C26 C27 C28 117.6(6)
O4 C27 H27A 108.9
C26 C27 H27A 108.9
C28 C27 H27A 108.9
C22 C28 N2 106.0(6)
C22 C28 C27 117.6(6)
N2 C28 C27 114.7(5)
C22 C28 H28A 105.8
N2 C28 H28A 105.8
C27 C28 H28A 105.8
C39 C29 O4 103.0(10)
C39 C29 C40 108.6(8)
O4 C29 C40 107.9(7)
C39 C29 H29A 112.3
O4 C29 H29A 112.3
C40 C29 H29A 112.3
C31 C30 C34 125.1(6)
C31 C30 S1 116.3(6)
C34 C30 S1 118.2(6)
C32 C31 C30 117.1(7)
C32 C31 H31A 121.5
C30 C31 H31A 121.5
C31 C32 C33 118.1(8)
C31 C32 H32A 121.0
C33 C32 H32A 121.0
C35 C33 C32 125.0(8)
C35 C33 C36 117.1(8)
C32 C33 C36 117.9(8)
C35 C34 C30 118.3(7)
C35 C34 H34A 120.8
C30 C34 H34A 120.8
C34 C35 C33 116.3(8)
C34 C35 H35A 121.9
C33 C35 H35A 121.9
C33 C36 H36A 109.5
C33 C36 H36B 109.5
H36A C36 H36B 109.5
C33 C36 H36C 109.5
H36A C36 H36C 109.5
H36B C36 H36C 109.5
C29 C39 H39A 109.5
C29 C39 H39B 109.5
H39A C39 H39B 109.5
C29 C39 H39C 109.5
H39A C39 H39C 109.5
H39B C39 H39C 109.5
C29 C40 H40A 109.5
C29 C40 H40B 109.5
H40A C40 H40B 109.5
C29 C40 H40C 109.5
H40A C40 H40C 109.5
H40B C40 H40C 109.5

loop_
_geom_bond_atom_site_label_1
_geom_bond_atom_site_label_2
_geom_bond_distance
S1 O5 1.431(4)
S1 N2 1.536(5)
S1 O6 1.568(4)
S1 C30 1.675(6)
O4 C27 1.317(6)
O4 C29 1.492(8)
N2 C28 1.545(7)
N2 H2C 0.8600
C19 C20 1.378(10)
C19 C24 1.466(9)
C19 H19A 0.9300
C20 C21 1.295(8)
C20 H20A 0.9300
C21 C22 1.462(8)
C21 H21A 0.9300
C22 C28 1.405(7)
C22 C23 1.422(8)
C23 C24 1.307(8)
C23 C25 1.536(9)
C24 H24A 0.9300
C25 C26 1.233(7)
C25 H25A 0.9300
C26 C27 1.515(9)
C26 H26A 0.9300
C27 C28 1.579(8)
C27 H27A 0.9800
C28 H28A 0.9800
C29 C39 1.379(13)
C29 C40 1.521(11)
C29 H29A 0.9800
C30 C31 1.355(8)
C30 C34 1.376(8)
C31 C32 1.292(7)
C31 H31A 0.9300
C32 C33 1.389(9)
C32 H32A 0.9300
C33 C35 1.361(9)
C33 C36 1.428(8)
C34 C35 1.306(8)
C34 H34A 0.9300
C35 H35A 0.9300
C36 H36A 0.9600
C36 H36B 0.9600
C36 H36C 0.9600
C39 H39A 0.9600
C39 H39B 0.9600
C39 H39C 0.9600
C40 H40A 0.9600
C40 H40B 0.9600
C40 H40C 0.9600

loop_
_geom_torsion_atom_site_label_1
_geom_torsion_atom_site_label_2
_geom_torsion_atom_site_label_3
_geom_torsion_atom_site_label_4
_geom_torsion
O5 S1 N2 C28 26.1(5)
O6 S1 N2 C28 158.1(4)
C30 S1 N2 C28 -85.2(5)
C24 C19 C20 C21 -0.1(12)
C19 C20 C21 C22 0.5(11)
C20 C21 C22 C28 173.3(7)
C20 C21 C22 C23 -0.7(11)
C28 C22 C23 C24 -174.4(5)
C21 C22 C23 C24 0.3(10)
C28 C22 C23 C25 6.3(9)
C21 C22 C23 C25 -179.0(6)
C22 C23 C24 C19 0.1(10)
C25 C23 C24 C19 179.4(6)
C20 C19 C24 C23 -0.2(13)
C24 C23 C25 C26 -169.6(7)
C22 C23 C25 C26 9.5(11)
C23 C25 C26 C27 1.9(10)
C29 O4 C27 C26 -76.6(8)
C29 O4 C27 C28 158.0(7)
C25 C26 C27 O4 -147.5(6)
C25 C26 C27 C28 -25.7(9)
C23 C22 C28 N2 -159.8(5)
C21 C22 C28 N2 25.2(8)
C23 C22 C28 C27 -29.8(8)
C21 C22 C28 C27 155.1(6)
S1 N2 C28 C22 -97.7(5)
S1 N2 C28 C27 130.7(5)
O4 C27 C28 C22 158.2(6)
C26 C27 C28 C22 43.3(8)
O4 C27 C28 N2 -76.0(7)
C26 C27 C28 N2 169.0(5)
C27 O4 C29 C39 -104.3(9)
C27 O4 C29 C40 141.0(8)
O5 S1 C30 C31 167.2(5)
N2 S1 C30 C31 -80.6(6)
O6 S1 C30 C31 35.4(6)
O5 S1 C30 C34 -6.2(6)
N2 S1 C30 C34 106.1(6)
O6 S1 C30 C34 -138.0(5)
C34 C30 C31 C32 -2.3(12)
S1 C30 C31 C32 -175.2(6)
C30 C31 C32 C33 1.8(11)
C31 C32 C33 C35 -2.2(13)
C31 C32 C33 C36 177.0(7)
C31 C30 C34 C35 3.0(12)
S1 C30 C34 C35 175.7(6)
C30 C34 C35 C33 -3.0(12)
C32 C33 C35 C34 2.8(13)
C36 C33 C35 C34 -176.4(7)
